data_4309929
loop_
_publ_author_name
'Daniel Robertson'
'John F. Cannon'
'Nikolay Gerasimchuk'

_publ_section_title
;
Double-Stranded Metal-Organic Networks for One-Dimensional Mixed Valence
Coordination Polymers
;
_journal_name_full 'Inorganic Chemistry'
_journal_page_first 8326
_journal_page_last 8342
_journal_paper_doi 10.1021/ic050465w
_journal_volume 44
_journal_year 2005
_chemical_formula_sum 'C8 H5 Cl N2 O'
_chemical_formula_weight 180.59
_chemical_name_systematic
; 
 ? 
;
_space_group_IT_number 14
_symmetry_cell_setting monoclinic
_symmetry_space_group_name_Hall '-P 2ybc'
_symmetry_space_group_name_H-M 'P 1 21/c 1'
_atom_sites_solution_hydrogens geom
_atom_sites_solution_primary direct
_atom_sites_solution_secondary difmap
_audit_creation_method SHELXL-97
_cell_angle_alpha 90.00
_cell_angle_beta 115.389(5)
_cell_angle_gamma 90.00
_cell_formula_units_Z 4
_cell_length_a 11.8836(9)
_cell_length_b 6.8572(4)
_cell_length_c 11.3390(7)
_cell_measurement_reflns_used 75
_cell_measurement_temperature 293(2)
_cell_measurement_theta_max 12.15
_cell_measurement_theta_min 4.97
_cell_volume 834.75(10)
_computing_cell_refinement 'Bruker XSCANS'
_computing_data_collection 'Bruker XSCANS'
_computing_data_reduction 'Bruker SHELXTL'
_computing_molecular_graphics 'Bruker SHELXTL'
_computing_publication_material 'Bruker SHELXTL'
_computing_structure_refinement 'SHELXL-97 (Sheldrick, 1997)'
_computing_structure_solution 'SHELXS-97 (Sheldrick, 1990)'
_diffrn_ambient_temperature 293(2)
_diffrn_measured_fraction_theta_full 0.997
_diffrn_measured_fraction_theta_max 0.997
_diffrn_measurement_device_type 'Bruker P4'
_diffrn_measurement_method '2\q/\w scans'
_diffrn_radiation_monochromator graphite
_diffrn_radiation_source 'fine-focus sealed tube'
_diffrn_radiation_type MoK\a
_diffrn_radiation_wavelength 0.71073
_diffrn_reflns_av_R_equivalents 0.0142
_diffrn_reflns_av_sigmaI/netI 0.0232
_diffrn_reflns_limit_h_max 14
_diffrn_reflns_limit_h_min -13
_diffrn_reflns_limit_k_max 1
_diffrn_reflns_limit_k_min -8
_diffrn_reflns_limit_l_max 1
_diffrn_reflns_limit_l_min -13
_diffrn_reflns_number 2003
_diffrn_reflns_theta_full 25.00
_diffrn_reflns_theta_max 25.00
_diffrn_reflns_theta_min 3.53
_diffrn_standards_interval_count 97
_diffrn_standards_number 3
_exptl_absorpt_coefficient_mu 0.405
_exptl_absorpt_correction_type none
_exptl_crystal_colour COLORLESS
_exptl_crystal_density_diffrn 1.437
_exptl_crystal_density_meas 0
_exptl_crystal_density_method 'not measured'
_exptl_crystal_description BLOCK
_exptl_crystal_F_000 368
_exptl_crystal_size_max 0.48
_exptl_crystal_size_mid 0.41
_exptl_crystal_size_min 0.38
_refine_diff_density_max 0.288
_refine_diff_density_min -0.228
_refine_diff_density_rms 0.042
_refine_ls_extinction_method none
_refine_ls_goodness_of_fit_ref 1.070
_refine_ls_hydrogen_treatment mixed
_refine_ls_matrix_type full
_refine_ls_number_parameters 110
_refine_ls_number_reflns 1465
_refine_ls_number_restraints 0
_refine_ls_restrained_S_all 1.070
_refine_ls_R_factor_all 0.0411
_refine_ls_R_factor_gt 0.0352
_refine_ls_shift/su_max 0.001
_refine_ls_shift/su_mean 0.000
_refine_ls_structure_factor_coef Fsqd
_refine_ls_weighting_details 'calc w=1/[\s^2^(Fo^2^)+(0.0451P)^2^+0.1972P] where P=(Fo^2^+2Fc^2^)/3'
_refine_ls_weighting_scheme calc
_refine_ls_wR_factor_gt 0.0915
_refine_ls_wR_factor_ref 0.0961
_reflns_number_gt 1267
_reflns_number_total 1465
_reflns_threshold_expression >2sigma(I)
_cod_data_source_file ic050465wsi20050329_115503.cif
_cod_data_source_block ng5a
_cod_depositor_comments
;
The following automatic conversions were performed:
'_symmetry_cell_setting' value 'Monoclinic' changed to 'monoclinic'
according to '/home/saulius/struct/CIF-dictionaries/cif_core.dic'
dictionary named 'cif_core.dic' version 2.4.1 from 2010-06-29.

Automatic conversion script
Id: cif_fix_enum 1527 2010-12-29 10:47:43Z saulius 
;
_cod_original_cell_volume 834.75(9)
_cod_database_code 4309929

loop_
_symmetry_equiv_pos_as_xyz
'x, y, z'
'-x, y+1/2, -z+1/2'
'-x, -y, -z'
'x, -y-1/2, z-1/2'

loop_
_atom_site_label
_atom_site_type_symbol
_atom_site_fract_x
_atom_site_fract_y
_atom_site_fract_z
_atom_site_U_iso_or_equiv
_atom_site_adp_type
_atom_site_occupancy
_atom_site_symmetry_multiplicity
_atom_site_calc_flag
_atom_site_refinement_flags
_atom_site_disorder_assembly
_atom_site_disorder_group
C1 C 0.64137(15) 0.4153(3) 0.63649(17) 0.0482(4) Uani 1 1 d . . .
C2 C 0.63174(18) 0.5280(3) 0.73252(19) 0.0587(5) Uani 1 1 d . . .
H2 H 0.5821 0.4875 0.7728 0.070 Uiso 1 1 calc R . .
C3 C 0.69623(18) 0.7005(3) 0.76790(18) 0.0540(5) Uani 1 1 d . . .
H3 H 0.6887 0.7783 0.8313 0.065 Uiso 1 1 calc R . .
C4 C 0.77307(14) 0.7605(3) 0.70996(15) 0.0404(4) Uani 1 1 d . . .
C5 C 0.78079(15) 0.6436(3) 0.61369(16) 0.0446(4) Uani 1 1 d . . .
H5 H 0.8313 0.6818 0.5739 0.054 Uiso 1 1 calc R . .
C6 C 0.71475(16) 0.4720(3) 0.57633(17) 0.0484(4) Uani 1 1 d . . .
H6 H 0.7198 0.3953 0.5111 0.058 Uiso 1 1 calc R . .
C7 C 0.84192(14) 0.9451(2) 0.74725(14) 0.0404(4) Uani 1 1 d . . .
C8 C 0.88667(15) 1.0315(2) 0.65868(16) 0.0436(4) Uani 1 1 d . . .
Cl1 Cl 0.55907(5) 0.19760(7) 0.58999(6) 0.0686(2) Uani 1 1 d . . .
N1 N 0.85853(13) 1.0334(2) 0.85382(13) 0.0479(4) Uani 1 1 d . . .
N2 N 0.91698(16) 1.1020(2) 0.58651(15) 0.0584(4) Uani 1 1 d . . .
O1 O 0.92254(13) 1.20584(18) 0.86733(13) 0.0549(4) Uani 1 1 d . . .
H1 H 0.9294 1.2615 0.9341 0.082 Uiso 1 1 calc R . .

loop_
_atom_site_aniso_label
_atom_site_aniso_U_11
_atom_site_aniso_U_22
_atom_site_aniso_U_33
_atom_site_aniso_U_23
_atom_site_aniso_U_13
_atom_site_aniso_U_12
C1 0.0444(9) 0.0378(9) 0.0579(10) 0.0050(8) 0.0179(8) 0.0021(7)
C2 0.0639(11) 0.0592(12) 0.0654(12) -0.0004(9) 0.0395(10) -0.0107(10)
C3 0.0641(11) 0.0572(12) 0.0505(10) -0.0062(8) 0.0340(9) -0.0071(9)
C4 0.0413(8) 0.0428(9) 0.0372(8) 0.0020(7) 0.0168(7) 0.0026(7)
C5 0.0439(9) 0.0473(10) 0.0471(9) 0.0014(8) 0.0237(7) 0.0026(7)
C6 0.0508(9) 0.0428(9) 0.0535(10) -0.0033(8) 0.0241(8) 0.0043(8)
C7 0.0411(8) 0.0455(9) 0.0358(8) 0.0023(7) 0.0174(6) 0.0042(7)
C8 0.0494(9) 0.0381(9) 0.0438(9) -0.0020(7) 0.0205(7) 0.0018(7)
Cl1 0.0640(3) 0.0447(3) 0.0939(4) -0.0022(2) 0.0308(3) -0.0094(2)
N1 0.0494(8) 0.0513(9) 0.0445(8) -0.0056(7) 0.0215(6) -0.0044(7)
N2 0.0770(11) 0.0510(9) 0.0569(9) 0.0075(8) 0.0379(8) 0.0018(8)
O1 0.0642(8) 0.0513(8) 0.0550(7) -0.0151(6) 0.0311(6) -0.0124(6)

loop_
_atom_type_symbol
_atom_type_description
_atom_type_scat_dispersion_real
_atom_type_scat_dispersion_imag
_atom_type_scat_source
C C 0.0033 0.0016 'International Tables Vol C Tables 4.2.6.8 and 6.1.1.4'
H H 0.0000 0.0000 'International Tables Vol C Tables 4.2.6.8 and 6.1.1.4'
N N 0.0061 0.0033 'International Tables Vol C Tables 4.2.6.8 and 6.1.1.4'
O O 0.0106 0.0060 'International Tables Vol C Tables 4.2.6.8 and 6.1.1.4'
Cl Cl 0.1484 0.1585 'International Tables Vol C Tables 4.2.6.8 and 6.1.1.4'

loop_
_geom_angle_atom_site_label_1
_geom_angle_atom_site_label_2
_geom_angle_atom_site_label_3
_geom_angle
_geom_angle_site_symmetry_1
_geom_angle_site_symmetry_3
_geom_angle_publ_flag
C6 C1 C2 121.25(16) . . ?
C6 C1 Cl1 119.14(14) . . ?
C2 C1 Cl1 119.61(14) . . ?
C3 C2 C1 119.24(16) . . ?
C3 C2 H2 120.4 . . ?
C1 C2 H2 120.4 . . ?
C2 C3 C4 120.83(17) . . ?
C2 C3 H3 119.6 . . ?
C4 C3 H3 119.6 . . ?
C5 C4 C3 118.46(16) . . ?
C5 C4 C7 120.51(14) . . ?
C3 C4 C7 121.01(15) . . ?
C6 C5 C4 120.95(16) . . ?
C6 C5 H5 119.5 . . ?
C4 C5 H5 119.5 . . ?
C1 C6 C5 119.25(16) . . ?
C1 C6 H6 120.4 . . ?
C5 C6 H6 120.4 . . ?
N1 C7 C8 120.21(15) . . ?
N1 C7 C4 121.18(14) . . ?
C8 C7 C4 118.55(13) . . ?
N2 C8 C7 177.23(18) . . ?
C7 N1 O1 111.27(13) . . ?
N1 O1 H1 109.5 . . ?

loop_
_geom_bond_atom_site_label_1
_geom_bond_atom_site_label_2
_geom_bond_distance
_geom_bond_site_symmetry_2
_geom_bond_publ_flag
C1 C6 1.374(2) . ?
C1 C2 1.379(3) . ?
C1 Cl1 1.7383(18) . ?
C2 C3 1.373(3) . ?
C2 H2 0.9300 . ?
C3 C4 1.396(2) . ?
C3 H3 0.9300 . ?
C4 C5 1.389(2) . ?
C4 C7 1.467(2) . ?
C5 C6 1.376(2) . ?
C5 H5 0.9300 . ?
C6 H6 0.9300 . ?
C7 N1 1.289(2) . ?
C7 C8 1.449(2) . ?
C8 N2 1.134(2) . ?
N1 O1 1.3784(18) . ?
O1 H1 0.8200 . ?

loop_
_geom_hbond_atom_site_label_D
_geom_hbond_atom_site_label_H
_geom_hbond_atom_site_label_A
_geom_hbond_distance_DH
_geom_hbond_distance_HA
_geom_hbond_distance_DA
_geom_hbond_angle_DHA
_geom_hbond_site_symmetry_A
O1 H1 N2 0.82 2.03 2.8388(19) 171.1 4_586

loop_
_cod_related_entry_id
_cod_related_entry_database
_cod_related_entry_code
1 ChemSpider 14855118
